data_2104541
loop_
_publ_author_name
'Marsh, Richard E.'

_publ_section_title
;
 Space groups <i>P</i>1 and <i>Cc</i>: how are they doing?
;
_journal_coeditor_code BK5088
_journal_issue 6
_journal_name_full 'Acta Crystallographica Section B'
_journal_page_first 782
_journal_page_last 783
_journal_paper_doi 10.1107/S0108768109046448
_journal_volume 65
_journal_year 2009
_chemical_formula_sum 'C31 H57 Fe N2 O2 Sc Si2'
_chemical_formula_weight 646.78
_chemical_name_systematic
;
(1,1'-bis(t-butyl(dimethyl)silylamido)ferrocene)-methyl-bis(tetrahydrofuran)-
scandium
;
_space_group_IT_number 15
_symmetry_cell_setting monoclinic
_symmetry_space_group_name_Hall '-C 2yc'
_symmetry_space_group_name_H-M 'C 1 2/c 1'
_cell_angle_alpha 90.00
_cell_angle_beta 104.4690(10)
_cell_angle_gamma 90.00
_cell_formula_units_Z 4
_cell_length_a 16.0645(15)
_cell_length_b 10.2243(10)
_cell_length_c 21.086(2)
_cell_measurement_temperature 100(2)
_cell_volume 3353.5(6)
_diffrn_ambient_temperature 100(2)
_diffrn_radiation_monochromator graphite
_diffrn_radiation_source 'fine-focus sealed tube'
_diffrn_radiation_type MoK\a
_diffrn_radiation_wavelength 0.71073
_exptl_crystal_density_diffrn 1.281
_exptl_crystal_density_method 'not measured'
_exptl_crystal_F_000 1392
_cod_data_source_file bk5088.cif
_cod_data_source_block RIWNER
_cod_original_cell_volume 3353.4(6)
_cod_original_sg_symbol_H-M C2/c
_cod_database_code 2104541

loop_
_symmetry_equiv_pos_as_xyz
'x, y, z'
'-x, y, 1/2-z'
'-x, -y, -z'
'x, -y, 1/2+z'
'x+1/2, y+1/2, z'
'1/2-x, 1/2+y, 1/2-z'
'1/2-x, 1/2-y, -z'
'x+1/2, -y+1/2, z+1/2'

loop_
_atom_site_label
_atom_site_type_symbol
_atom_site_fract_x
_atom_site_fract_y
_atom_site_fract_z
_atom_site_occupancy
Fe1 Fe 0.5 0.50209 0.25 1
Sc1 Sc 0.5 0.1834 0.25 1
C1 C 0.5 -0.0375 0.25 1
H1 H 0.467 -0.070 0.207 0.5
H2 H 0.472 -0.070 0.284 0.5
H3 H 0.560 -0.070 0.259 0.5
N1 N 0.5606 0.2566 0.1791 1
Si1 Si 0.62614 0.2002 0.13182 1
C2 C 0.7404 0.2598 0.1596 1
H4 H 0.7416 0.3552 0.1562 1
H5 H 0.7748 0.2214 0.1320 1
H6 H 0.7644 0.2338 0.2052 1
C3 C 0.6311 0.0178 0.1378 1
H7 H 0.6527 -0.0080 0.1836 1
H8 H 0.6698 -0.0156 0.1123 1
H9 H 0.5736 -0.0186 0.1206 1
C4 C 0.5888 0.2498 0.0416 1
C5 C 0.6351 0.1649 0.0006 1
H10 H 0.6161 0.1903 -0.0456 1
H11 H 0.6214 0.0726 0.0052 1
H12 H 0.6974 0.1778 0.0160 1
C6 C 0.6098 0.3942 0.0329 1
H13 H 0.5900 0.4181 -0.0134 1
H14 H 0.6720 0.4076 0.0478 1
H15 H 0.5806 0.4490 0.0588 1
C7 C 0.4916 0.2308 0.0139 1
H16 H 0.4753 0.2578 -0.0321 1
H17 H 0.4604 0.2839 0.0390 1
H18 H 0.4771 0.1384 0.0173 1
C8 C 0.5456 0.3923 0.1808 1
C9 C 0.6054 0.4920 0.2117 1
H19 H 0.6660 0.4766 0.2374 1
C10 C 0.5648 0.6162 0.1991 1
H20 H 0.5919 0.7028 0.2135 1
C11 C 0.4792 0.5959 0.1622 1
H21 H 0.4353 0.6654 0.1460 1
C12 C 0.4668 0.4590 0.1514 1
H22 H 0.4122 0.4162 0.1273 1
O1 O 0.6256 0.1702 0.3242 1
C13 C 0.6338 0.0868 0.3812 1
H23 H 0.6483 -0.0038 0.3716 1
H24 H 0.5798 0.0859 0.3956 1
C14 C 0.7059 0.1480 0.4326 1
H25 H 0.7334 0.0834 0.4662 1
H26 H 0.6853 0.2230 0.4541 1
C15 C 0.7673 0.1922 0.3920 1
H27 H 0.7990 0.1225 0.3825 1
H28 H 0.8045 0.2660 0.4125 1
C16 C 0.7082 0.2284 0.3268 1
H29 H 0.7030 0.3232 0.3226 1
H30 H 0.7310 0.1950 0.2911 1

loop_
_geom_angle_atom_site_label_1
_geom_angle_atom_site_label_2
_geom_angle_atom_site_label_3
_geom_angle
_geom_angle_site_symmetry_1
_geom_angle_site_symmetry_2
_geom_angle_site_symmetry_3
_geom_angle_publ_flag
C8 Fe1 C9 40.43 . . . yes
C8 Fe1 C10 68.25 . . . yes
C8 Fe1 C11 68.21 . . . yes
C8 Fe1 C12 40.21 . . . yes
C8 Fe1 C8 115.78 . . 2_655 yes
C8 Fe1 C9 135.05 . . 2_655 yes
C8 Fe1 C10 168.23 . . 2_655 yes
C8 Fe1 C11 150.66 . . 2_655 yes
C8 Fe1 C12 122.44 . . 2_655 yes
C9 Fe1 C10 40.68 . . . yes
C9 Fe1 C11 68.30 . . . yes
C9 Fe1 C12 67.87 . . . yes
C8 Fe1 C9 135.05 2_655 . . yes
C9 Fe1 C9 174.24 . . 2_655 yes
C9 Fe1 C10 144.68 . . 2_655 yes
C9 Fe1 C11 114.65 . . 2_655 yes
C9 Fe1 C12 110.81 . . 2_655 yes
C10 Fe1 C11 40.66 . . . yes
C10 Fe1 C12 68.20 . . . yes
C8 Fe1 C10 168.23 2_655 . . yes
C9 Fe1 C10 144.68 2_655 . . yes
C10 Fe1 C10 110.17 . . 2_655 yes
C10 Fe1 C11 102.69 . . 2_655 yes
C10 Fe1 C12 128.03 . . 2_655 yes
C11 Fe1 C12 40.67 . . . yes
C8 Fe1 C11 150.66 2_655 . . yes
C9 Fe1 C11 114.65 2_655 . . yes
C10 Fe1 C11 102.69 2_655 . . yes
C11 Fe1 C11 123.82 . . 2_655 yes
C11 Fe1 C12 163.71 . . 2_655 yes
C8 Fe1 C12 122.44 2_655 . . yes
C9 Fe1 C12 110.81 2_655 . . yes
C10 Fe1 C12 128.03 2_655 . . yes
C11 Fe1 C12 163.71 2_655 . . yes
C12 Fe1 C12 155.31 . . 2_655 yes
C8 Fe1 C9 40.43 2_655 . 2_655 yes
C8 Fe1 C10 68.25 2_655 . 2_655 yes
C8 Fe1 C11 68.21 2_655 . 2_655 yes
C8 Fe1 C12 40.21 2_655 . 2_655 yes
C9 Fe1 C10 40.68 2_655 . 2_655 yes
C9 Fe1 C11 68.30 2_655 . 2_655 yes
C9 Fe1 C12 67.87 2_655 . 2_655 yes
C10 Fe1 C11 40.66 2_655 . 2_655 yes
C10 Fe1 C12 68.20 2_655 . 2_655 yes
C11 Fe1 C12 40.67 2_655 . 2_655 yes
O1 Sc1 N1 91.25 . . . yes
O1 Sc1 C1 86.53 . . . yes
O1 Sc1 O1 173.05 . . 2_655 yes
O1 Sc1 N1 91.21 . . 2_655 yes
N1 Sc1 C1 110.73 . . . yes
O1 Sc1 N1 91.21 2_655 . . yes
N1 Sc1 N1 138.54 . . 2_655 yes
O1 Sc1 C1 86.53 2_655 . . yes
N1 Sc1 C1 110.73 2_655 . . yes
O1 Sc1 N1 91.25 2_655 . 2_655 yes
N1 Si1 C2 113.66 . . . yes
N1 Si1 C3 108.50 . . . yes
N1 Si1 C4 113.69 . . . yes
C2 Si1 C3 106.26 . . . yes
C2 Si1 C4 105.21 . . . yes
C3 Si1 C4 109.19 . . . yes
Sc1 O1 C13 119.72 . . . yes
Sc1 O1 C16 131.68 . . . yes
C13 O1 C16 108.56 . . . yes
Sc1 N1 Si1 138.39 . . . yes
Sc1 N1 C8 102.62 . . . yes
Si1 N1 C8 118.54 . . . yes
Si1 C4 C5 109.44 . . . yes
Si1 C4 C6 110.47 . . . yes
Si1 C4 C7 112.37 . . . yes
C5 C4 C6 108.86 . . . no
C5 C4 C7 107.61 . . . no
C6 C4 C7 107.99 . . . no
Fe1 C8 N1 129.16 . . . yes
Fe1 C8 C9 67.57 . . . yes
Fe1 C8 C12 67.98 . . . yes
N1 C8 C9 127.52 . . . yes
N1 C8 C12 126.47 . . . yes
C9 C8 C12 106.01 . . . no
Fe1 C9 C8 72.00 . . . yes
Fe1 C9 C10 69.13 . . . yes
C8 C9 C10 108.94 . . . no
Fe1 C10 C9 70.20 . . . yes
Fe1 C10 C11 69.62 . . . yes
C9 C10 C11 107.99 . . . no
Fe1 C11 C10 69.72 . . . yes
Fe1 C11 C12 70.56 . . . yes
C10 C11 C12 108.05 . . . no
Fe1 C12 C8 71.81 . . . yes
Fe1 C12 C11 68.77 . . . yes
C8 C12 C11 108.96 . . . no
O1 C13 C14 104.20 . . . yes
C13 C14 C15 101.96 . . . no
C14 C15 C16 103.64 . . . no
O1 C16 C15 107.27 . . . yes
Sc1 C1 H1 110.00 . . . no
Sc1 C1 H2 110.00 . . . no
Sc1 C1 H3 110.00 . . . no
Sc1 C1 H1 110.00 . . 2_655 no
Sc1 C1 H2 110.00 . . 2_655 no
Sc1 C1 H3 110.00 . . 2_655 no
H1 C1 H2 108.00 . . . no
H1 C1 H3 110.00 . . . no
H1 C1 H1 141.00 . . 2_655 no
H1 C1 H2 57.00 . . 2_655 no
H1 C1 H3 56.00 . . 2_655 no
H2 C1 H3 110.00 . . . no
H1 C1 H2 57.00 2_655 . . no
H2 C1 H2 141.00 . . 2_655 no
H2 C1 H3 55.00 . . 2_655 no
H1 C1 H3 56.00 2_655 . . no
H2 C1 H3 55.00 2_655 . . no
H3 C1 H3 141.00 . . 2_655 no
H1 C1 H2 108.00 2_655 . 2_655 no
H1 C1 H3 110.00 2_655 . 2_655 no
H2 C1 H3 110.00 2_655 . 2_655 no
Si1 C2 H4 110.00 . . . no
Si1 C2 H5 110.00 . . . no
Si1 C2 H6 109.00 . . . no
H4 C2 H5 109.00 . . . no
H4 C2 H6 109.00 . . . no
H5 C2 H6 109.00 . . . no
Si1 C3 H7 110.00 . . . no
Si1 C3 H8 109.00 . . . no
Si1 C3 H9 110.00 . . . no
H7 C3 H8 109.00 . . . no
H7 C3 H9 109.00 . . . no
H8 C3 H9 110.00 . . . no
C4 C5 H10 110.00 . . . no
C4 C5 H11 110.00 . . . no
C4 C5 H12 110.00 . . . no
H10 C5 H11 109.00 . . . no
H10 C5 H12 109.00 . . . no
H11 C5 H12 109.00 . . . no
C4 C6 H13 109.00 . . . no
C4 C6 H14 109.00 . . . no
C4 C6 H15 109.00 . . . no
H13 C6 H14 110.00 . . . no
H13 C6 H15 109.00 . . . no
H14 C6 H15 109.00 . . . no
C4 C7 H16 110.00 . . . no
C4 C7 H17 109.00 . . . no
C4 C7 H18 109.00 . . . no
H16 C7 H17 109.00 . . . no
H16 C7 H18 110.00 . . . no
H17 C7 H18 109.00 . . . no
Fe1 C9 H19 126.00 . . . no
C8 C9 H19 126.00 . . . no
C10 C9 H19 125.00 . . . no
Fe1 C10 H20 126.00 . . . no
C9 C10 H20 126.00 . . . no
C11 C10 H20 126.00 . . . no
Fe1 C11 H21 126.00 . . . no
C10 C11 H21 126.00 . . . no
C12 C11 H21 126.00 . . . no
Fe1 C12 H22 125.00 . . . no
C8 C12 H22 125.00 . . . no
C11 C12 H22 126.00 . . . no
O1 C13 H23 111.00 . . . no
O1 C13 H24 111.00 . . . no
C14 C13 H23 111.00 . . . no
C14 C13 H24 111.00 . . . no
H23 C13 H24 109.00 . . . no
C13 C14 H25 111.00 . . . no
C13 C14 H26 111.00 . . . no
C15 C14 H25 111.00 . . . no
C15 C14 H26 111.00 . . . no
H25 C14 H26 109.00 . . . no
C14 C15 H27 111.00 . . . no
C14 C15 H28 113.00 . . . no
C16 C15 H27 104.00 . . . no
C16 C15 H28 113.00 . . . no
H27 C15 H28 112.00 . . . no
O1 C16 H29 110.00 . . . no
O1 C16 H30 110.00 . . . no
C15 C16 H29 110.00 . . . no
C15 C16 H30 110.00 . . . no
H29 C16 H30 109.00 . . . no

loop_
_geom_bond_atom_site_label_1
_geom_bond_atom_site_label_2
_geom_bond_distance
_geom_bond_site_symmetry_1
_geom_bond_site_symmetry_2
_geom_bond_publ_flag
Fe1 C8 2.1119 . . yes
Fe1 C9 2.0526 . . yes
Fe1 C10 2.0384 . . yes
Fe1 C11 2.0371 . . yes
Fe1 C12 2.0608 . . yes
Fe1 C8 2.1119 . 2_655 yes
Fe1 C9 2.0526 . 2_655 yes
Fe1 C10 2.0384 . 2_655 yes
Fe1 C11 2.0371 . 2_655 yes
Fe1 C12 2.0608 . 2_655 yes
Sc1 O1 2.2270 . . yes
Sc1 N1 2.1143 . . yes
Sc1 C1 2.2586 . . yes
Sc1 O1 2.2270 . 2_655 yes
Sc1 N1 2.1143 . 2_655 yes
Si1 N1 1.7203 . . yes
Si1 C2 1.8832 . . yes
Si1 C3 1.8695 . . yes
Si1 C4 1.9146 . . yes
O1 C13 1.4526 . . yes
O1 C16 1.4427 . . yes
N1 C8 1.4102 . . yes
C4 C5 1.5412 . . no
C4 C6 1.5356 . . no
C4 C7 1.5367 . . no
C8 C9 1.4400 . . no
C8 C12 1.4352 . . no
C9 C10 1.4219 . . no
C10 C11 1.4159 . . no
C11 C12 1.4241 . . no
C13 C14 1.5101 . . no
C14 C15 1.5271 . . no
C15 C16 1.5087 . . no
C1 H1 0.9900 . . no
C1 H2 0.9900 . . no
C1 H3 0.9900 . . no
C1 H1 0.9900 . 2_655 no
C1 H2 0.9900 . 2_655 no
C1 H3 0.9900 . 2_655 no
C2 H4 0.9800 . . no
C2 H5 0.9800 . . no
C2 H6 0.9800 . . no
C3 H7 0.9800 . . no
C3 H8 0.9800 . . no
C3 H9 0.9800 . . no
C5 H10 0.9800 . . no
C5 H11 0.9800 . . no
C5 H12 0.9800 . . no
C6 H13 0.9800 . . no
C6 H14 0.9800 . . no
C6 H15 0.9800 . . no
C7 H16 0.9800 . . no
C7 H17 0.9800 . . no
C7 H18 0.9800 . . no
C9 H19 1.0000 . . no
C10 H20 1.0000 . . no
C11 H21 1.0000 . . no
C12 H22 1.0000 . . no
C13 H23 0.9900 . . no
C13 H24 0.9900 . . no
C14 H25 0.9900 . . no
C14 H26 0.9900 . . no
C15 H27 0.9300 . . no
C15 H28 0.9900 . . no
C16 H29 0.9700 . . no
C16 H30 0.9800 . . no
